data_4061604
_journal_name_full Organometallics
_journal_paper_doi 10.1021/om050412m
_journal_year 2005
_chemical_formula_sum 'C19 H18 Fe Mn O2 P'
_chemical_formula_weight 420.09
_space_group_IT_number 15
_symmetry_cell_setting monoclinic
_symmetry_space_group_name_Hall '-I 2ya'
_symmetry_space_group_name_H-M 'I 1 2/a 1'
_cell_angle_alpha 90.00
_cell_angle_beta 99.633(6)
_cell_angle_gamma 90.00
_cell_formula_units_Z 8
_cell_length_a 18.6315(12)
_cell_length_b 9.6162(5)
_cell_length_c 19.3704(12)
_cell_measurement_temperature 293(2)
_cell_volume 3421.6(4)
_diffrn_ambient_temperature 293(2)
_exptl_crystal_density_diffrn 1.631
_cod_original_sg_symbol_H-M 'I 2/a'
_cod_database_code 4061604

loop_
_symmetry_equiv_pos_as_xyz
'x, y, z'
'-x+1/2, y, -z'
'x+1/2, y+1/2, z+1/2'
'-x+1, y+1/2, -z+1/2'
'-x, -y, -z'
'x-1/2, -y, z'
'-x+1/2, -y+1/2, -z+1/2'
'x, -y+1/2, z+1/2'

loop_
_atom_site_label
_atom_site_type_symbol
_atom_site_fract_x
_atom_site_fract_y
_atom_site_fract_z
_atom_site_U_iso_or_equiv
_atom_site_adp_type
_atom_site_occupancy
_atom_site_symmetry_multiplicity
_atom_site_calc_flag
_atom_site_refinement_flags
_atom_site_disorder_assembly
_atom_site_disorder_group
Mn Mn 0.18688(3) 0.41589(5) 0.34133(3) 0.04246(14) Uani 1 1 d . . .
Fe Fe 0.11374(2) 0.77158(5) 0.41464(2) 0.03857(13) Uani 1 1 d . . .
P1 P 0.14918(4) 0.54666(8) 0.42137(4) 0.03685(19) Uani 1 1 d . . .
O1 O 0.27941(14) 0.2167(3) 0.43060(16) 0.0676(7) Uani 1 1 d . . .
C1 C 0.24205(18) 0.2959(4) 0.3975(2) 0.0486(8) Uani 1 1 d . . .
O2 O 0.31542(16) 0.5784(4) 0.32345(16) 0.0840(10) Uani 1 1 d . . .
C2 C 0.2647(2) 0.5148(4) 0.33197(18) 0.0525(9) Uani 1 1 d . . .
C3 C 0.15551(17) 0.6463(3) 0.49810(16) 0.0419(7) Uani 1 1 d . . .
H3 H 0.1984 0.6605 0.5295 0.050 Uiso 1 1 calc R . .
C4 C 0.08669(18) 0.7028(4) 0.50628(17) 0.0491(9) Uani 1 1 d . . .
C5 C 0.03006(17) 0.6680(3) 0.44990(19) 0.0459(8) Uani 1 1 d . . .
C6 C 0.05642(16) 0.5861(3) 0.39918(18) 0.0420(7) Uani 1 1 d . . .
C7 C 0.01846(18) 0.5262(4) 0.3309(2) 0.0546(9) Uani 1 1 d . . .
H7A H -0.0012 0.6009 0.2998 0.071 Uiso 1 1 calc R . .
H7B H -0.0216 0.4677 0.3393 0.071 Uiso 1 1 calc R . .
C8 C 0.07176(18) 0.4406(4) 0.29668(19) 0.0504(9) Uani 1 1 d . . .
C9 C 0.1158(2) 0.4892(5) 0.24892(19) 0.0630(10) Uani 1 1 d . . .
H9 H 0.1167 0.5791 0.2314 0.076 Uiso 1 1 calc R . .
C10 C 0.1585(2) 0.3742(6) 0.2326(2) 0.0822(15) Uani 1 1 d . . .
H10 H 0.1921 0.3763 0.2020 0.099 Uiso 1 1 calc R . .
C11 C 0.1417(2) 0.2587(5) 0.2701(3) 0.0807(15) Uani 1 1 d . . .
H11 H 0.1622 0.1707 0.2691 0.097 Uiso 1 1 calc R . .
C12 C 0.0878(2) 0.2986(4) 0.3101(2) 0.0623(11) Uani 1 1 d . . .
H12 H 0.0668 0.2413 0.3399 0.075 Uiso 1 1 calc R . .
C13 C 0.0769(2) 0.7907(5) 0.5686(2) 0.0747(13) Uani 1 1 d . . .
H13C H 0.0604 0.7332 0.6033 0.102(10) Uiso 1 1 calc R . .
H13B H 0.0416 0.8620 0.5540 0.102(10) Uiso 1 1 calc R . .
H13A H 0.1226 0.8327 0.5881 0.102(10) Uiso 1 1 calc R . .
C14 C -0.0494(2) 0.7104(5) 0.4447(2) 0.0716(12) Uani 1 1 d . . .
H14C H -0.0739 0.6457 0.4705 0.110(10) Uiso 1 1 calc R . .
H14B H -0.0723 0.7103 0.3964 0.110(10) Uiso 1 1 calc R . .
H14A H -0.0521 0.8020 0.4638 0.110(10) Uiso 1 1 calc R . .
C15 C 0.0665(2) 0.9480(4) 0.3698(3) 0.0714(12) Uani 1 1 d . . .
H15 H 0.0178 0.9714 0.3677 0.086 Uiso 1 1 calc R . .
C16 C 0.0961(3) 0.8721(4) 0.3204(2) 0.0670(11) Uani 1 1 d . . .
H16 H 0.0704 0.8364 0.2789 0.080 Uiso 1 1 calc R . .
C17 C 0.1706(3) 0.8583(4) 0.3435(2) 0.0699(12) Uani 1 1 d . . .
H17 H 0.2031 0.8119 0.3200 0.084 Uiso 1 1 calc R . .
C18 C 0.1884(2) 0.9251(4) 0.4071(3) 0.0705(12) Uani 1 1 d . . .
H18 H 0.2346 0.9304 0.4340 0.085 Uiso 1 1 calc R . .
C19 C 0.1248(3) 0.9833(4) 0.4240(2) 0.0738(13) Uani 1 1 d . . .
H19 H 0.1213 1.0357 0.4637 0.089 Uiso 1 1 calc R . .

loop_
_atom_site_aniso_label
_atom_site_aniso_U_11
_atom_site_aniso_U_22
_atom_site_aniso_U_33
_atom_site_aniso_U_23
_atom_site_aniso_U_13
_atom_site_aniso_U_12
Mn 0.0346(3) 0.0503(3) 0.0417(3) -0.0113(2) 0.0039(2) 0.0030(2)
Fe 0.0374(2) 0.0397(2) 0.0382(3) 0.0022(2) 0.00508(19) 0.00382(19)
P1 0.0290(4) 0.0429(4) 0.0387(4) -0.0005(4) 0.0060(3) 0.0041(3)
O1 0.0474(15) 0.0699(18) 0.084(2) 0.0088(16) 0.0056(14) 0.0130(14)
C1 0.0348(17) 0.055(2) 0.057(2) -0.0118(18) 0.0111(16) 0.0001(16)
O2 0.0715(19) 0.120(3) 0.0675(19) -0.0121(18) 0.0329(16) -0.0337(19)
C2 0.053(2) 0.070(2) 0.0368(19) -0.0101(17) 0.0140(16) -0.0023(18)
C3 0.0410(17) 0.0499(18) 0.0356(17) 0.0014(15) 0.0086(14) 0.0104(14)
C4 0.0485(19) 0.063(2) 0.0392(19) 0.0069(16) 0.0162(16) 0.0166(17)
C5 0.0378(18) 0.0481(19) 0.054(2) 0.0062(16) 0.0144(16) 0.0083(14)
C6 0.0305(15) 0.0433(17) 0.052(2) 0.0026(15) 0.0056(14) -0.0003(13)
C7 0.0339(18) 0.053(2) 0.072(3) -0.0068(19) -0.0033(17) 0.0031(15)
C8 0.0389(18) 0.055(2) 0.051(2) -0.0163(17) -0.0106(16) 0.0016(15)
C9 0.055(2) 0.090(3) 0.040(2) -0.005(2) -0.0058(18) 0.005(2)
C10 0.058(3) 0.137(5) 0.047(2) -0.043(3) -0.003(2) 0.013(3)
C11 0.062(3) 0.078(3) 0.091(4) -0.046(3) -0.021(2) 0.013(2)
C12 0.044(2) 0.052(2) 0.084(3) -0.018(2) -0.008(2) -0.0021(17)
C13 0.078(3) 0.099(3) 0.052(2) -0.005(2) 0.024(2) 0.034(3)
C14 0.040(2) 0.087(3) 0.093(3) 0.003(3) 0.024(2) 0.019(2)
C15 0.071(3) 0.048(2) 0.094(3) 0.022(2) 0.011(3) 0.018(2)
C16 0.084(3) 0.063(2) 0.049(2) 0.022(2) -0.005(2) -0.007(2)
C17 0.082(3) 0.061(2) 0.074(3) 0.022(2) 0.035(3) 0.000(2)
C18 0.065(3) 0.056(2) 0.085(3) 0.020(2) -0.003(2) -0.016(2)
C19 0.120(4) 0.042(2) 0.060(3) -0.0052(19) 0.015(3) -0.001(2)

loop_
_geom_bond_atom_site_label_1
_geom_bond_atom_site_label_2
_geom_bond_distance
_geom_bond_site_symmetry_2
_geom_bond_publ_flag
Mn C2 1.769(4) . ?
Mn C1 1.788(4) . ?
Mn C11 2.123(4) . ?
Mn C10 2.122(4) . ?
Mn C9 2.159(4) . ?
Mn C12 2.161(4) . ?
Mn C8 2.187(3) . ?
Mn P1 2.2007(9) . ?
Fe C4 2.035(3) . ?
Fe C15 2.038(4) . ?
Fe C16 2.043(4) . ?
Fe C17 2.051(4) . ?
Fe C18 2.050(4) . ?
Fe C19 2.051(4) . ?
Fe C5 2.060(3) . ?
Fe C3 2.061(3) . ?
Fe C6 2.075(3) . ?
Fe P1 2.2589(9) . ?
P1 C6 1.751(3) . ?
P1 C3 1.756(3) . ?
O1 C1 1.151(4) . ?
O2 C2 1.160(4) . ?
C3 C4 1.426(4) . ?
C3 H3 0.9300 . ?
C4 C5 1.426(5) . ?
C4 C13 1.509(5) . ?
C5 C6 1.410(4) . ?
C5 C14 1.523(4) . ?
C6 C7 1.506(5) . ?
C7 C8 1.524(5) . ?
C7 H7A 0.9700 . ?
C7 H7B 0.9700 . ?
C8 C9 1.414(5) . ?
C8 C12 1.413(5) . ?
C9 C10 1.429(6) . ?
C9 H9 0.9300 . ?
C10 C11 1.392(7) . ?
C10 H10 0.9300 . ?
C11 C12 1.420(6) . ?
C11 H11 0.9300 . ?
C12 H12 0.9300 . ?
C13 H13C 0.9600 . ?
C13 H13B 0.9600 . ?
C13 H13A 0.9600 . ?
C14 H14C 0.9600 . ?
C14 H14B 0.9600 . ?
C14 H14A 0.9600 . ?
C15 C16 1.388(6) . ?
C15 C19 1.419(6) . ?
C15 H15 0.9300 . ?
C16 C17 1.393(6) . ?
C16 H16 0.9300 . ?
C17 C18 1.379(6) . ?
C17 H17 0.9300 . ?
C18 C19 1.398(6) . ?
C18 H18 0.9300 . ?
C19 H19 0.9300 . ?
